data_4110496
loop_
_publ_author_name
'Takashi Abe'
'Takeaki Iwamoto'
'Chizuko Kabuto'
'Mitsuo Kira'

_publ_section_title
;
 Synthesis, Structure, and Bonding of Stable Dialkylsilaketenimines
;
_journal_name_full 'Journal of the American Chemical Society'
_journal_page_first 4228
_journal_page_last 4229
_journal_paper_doi 10.1021/ja057917o
_journal_volume 128
_journal_year 2006
_chemical_formula_sum 'C27 H55 N Si5'
_chemical_formula_weight 534.17
_chemical_name_systematic
; 
 ? 
;
_space_group_IT_number 14
_symmetry_cell_setting monoclinic
_symmetry_space_group_name_Hall '-P 2ybc'
_symmetry_space_group_name_H-M 'P 1 21/c 1'
_atom_sites_solution_hydrogens geom
_atom_sites_solution_primary direct
_atom_sites_solution_secondary difmap
_audit_creation_method SHELXL-97
_cell_angle_alpha 90.0000(10)
_cell_angle_beta 98.4590(10)
_cell_angle_gamma 90.0000(10)
_cell_formula_units_Z 4
_cell_length_a 11.2882(7)
_cell_length_b 13.2925(7)
_cell_length_c 22.3203(15)
_cell_measurement_reflns_used 7966
_cell_measurement_temperature 200.1500
_cell_measurement_theta_max 29.5736
_cell_measurement_theta_min 1.7878
_cell_volume 3312.7(3)
_computing_cell_refinement 'CrystalClear (Rigaku Corp., 2000)'
_computing_data_collection 'CrystalClear (Rigaku Corp., 2000)'
_computing_data_reduction 'CrystalClear (Rigaku Corp., 2000)'
_computing_structure_refinement 'SHELXL-97 (Sheldrick, 1997)'
_computing_structure_solution 'SHELXS-97 (Sheldrick, 1990)'
_diffrn_ambient_temperature 200.1500
_diffrn_detector_area_resol_mean 14.6306
_diffrn_measured_fraction_theta_full 1.000
_diffrn_measured_fraction_theta_max 1.000
_diffrn_measurement_device_type 'Mercury CCD (2x2 bin mode) '
_diffrn_measurement_method dtintegrate.ref
_diffrn_radiation_monochromator graphite
_diffrn_radiation_source 'fine-focus sealed tube'
_diffrn_radiation_type MoK\a
_diffrn_radiation_wavelength 0.71070
_diffrn_reflns_av_R_equivalents 0.0315
_diffrn_reflns_av_sigmaI/netI 0.0216
_diffrn_reflns_limit_h_max 14
_diffrn_reflns_limit_h_min -14
_diffrn_reflns_limit_k_max 17
_diffrn_reflns_limit_k_min -17
_diffrn_reflns_limit_l_max 29
_diffrn_reflns_limit_l_min -29
_diffrn_reflns_number 45057
_diffrn_reflns_theta_full 27.50
_diffrn_reflns_theta_max 27.50
_diffrn_reflns_theta_min 1.79
_exptl_absorpt_coefficient_mu 0.231
_exptl_absorpt_correction_T_max 1.0000
_exptl_absorpt_correction_T_min 0.9386
_exptl_absorpt_correction_type multi-scan
_exptl_absorpt_process_details ' (Jacobson, 1998) '
_exptl_crystal_colour red
_exptl_crystal_density_diffrn 1.071
_exptl_crystal_description prism
_exptl_crystal_F_000 1176
_exptl_crystal_size_max 0.30
_exptl_crystal_size_mid 0.30
_exptl_crystal_size_min 0.30
_refine_diff_density_max 0.269
_refine_diff_density_min -0.239
_refine_diff_density_rms 0.049
_refine_ls_extinction_method none
_refine_ls_goodness_of_fit_ref 1.310
_refine_ls_hydrogen_treatment constr
_refine_ls_matrix_type full
_refine_ls_number_parameters 392
_refine_ls_number_reflns 7609
_refine_ls_number_restraints 0
_refine_ls_restrained_S_all 1.310
_refine_ls_R_factor_all 0.0600
_refine_ls_R_factor_gt 0.0572
_refine_ls_shift/su_max 0.002
_refine_ls_shift/su_mean 0.000
_refine_ls_structure_factor_coef Fsqd
_refine_ls_weighting_details 'calc w=1/[\s^2^(Fo^2^)+(0.0516P)^2^+1.3863P] where P=(Fo^2^+2Fc^2^)/3'
_refine_ls_weighting_scheme calc
_refine_ls_wR_factor_gt 0.1372
_refine_ls_wR_factor_ref 0.1383
_reflns_number_gt 7408
_reflns_number_total 7609
_reflns_threshold_expression >2sigma(I)
_cod_data_source_file ja057917osi20051122_034550.cif
_cod_data_source_block ta24
_cod_database_code 4110496

loop_
_symmetry_equiv_pos_as_xyz
'x, y, z'
'-x, y+1/2, -z+1/2'
'-x, -y, -z'
'x, -y-1/2, z-1/2'

loop_
_atom_site_label
_atom_site_type_symbol
_atom_site_fract_x
_atom_site_fract_y
_atom_site_fract_z
_atom_site_U_iso_or_equiv
_atom_site_adp_type
_atom_site_occupancy
_atom_site_symmetry_multiplicity
_atom_site_calc_flag
_atom_site_refinement_flags
_atom_site_disorder_assembly
_atom_site_disorder_group
Si1 Si 0.73205(5) 0.25426(4) 0.15559(2) 0.02791(13) Uani 1 1 d . . .
Si2 Si 0.46994(5) 0.27038(5) 0.19291(3) 0.03679(15) Uani 1 1 d . . .
Si3 Si 0.69689(6) 0.24822(4) 0.29155(3) 0.03576(15) Uani 1 1 d . . .
Si4 Si 0.74824(5) 0.38967(4) 0.03854(3) 0.03215(14) Uani 1 1 d . . .
Si5 Si 0.94046(6) 0.40768(6) 0.15413(3) 0.04881(19) Uani 1 1 d . . .
N1 N 0.64546(15) 0.09649(13) 0.06610(8) 0.0342(4) Uani 1 1 d . A .
C1 C 0.66447(17) 0.16839(15) 0.09940(9) 0.0309(4) Uani 1 1 d . . .
C2 C 0.63510(17) 0.29846(14) 0.21353(8) 0.0287(4) Uani 1 1 d . . .
C3 C 0.6582(2) 0.41575(15) 0.21242(9) 0.0364(5) Uani 1 1 d . . .
H1 H 0.5877 0.4508 0.2216 0.044 Uiso 1 1 calc R . .
H2 H 0.7244 0.4326 0.2437 0.044 Uiso 1 1 calc R . .
C4 C 0.6872(2) 0.45232(14) 0.15090(9) 0.0364(5) Uani 1 1 d . . .
H3 H 0.7219 0.5191 0.1556 0.044 Uiso 1 1 calc R . .
H4 H 0.6135 0.4569 0.1225 0.044 Uiso 1 1 calc R . .
C5 C 0.77653(18) 0.38007(14) 0.12435(9) 0.0306(4) Uani 1 1 d . . .
C6 C 0.3880(3) 0.3058(3) 0.25729(12) 0.0695(9) Uani 1 1 d . . .
H5 H 0.4082 0.3735 0.2698 0.104 Uiso 1 1 calc R . .
H6 H 0.4107 0.2609 0.2907 0.104 Uiso 1 1 calc R . .
H7 H 0.3032 0.3010 0.2443 0.104 Uiso 1 1 calc R . .
C7 C 0.3987(2) 0.3479(2) 0.12765(11) 0.0457(5) Uani 1 1 d . . .
H8 H 0.4337 0.3312 0.0922 0.069 Uiso 1 1 calc R . .
H9 H 0.4116 0.4179 0.1369 0.069 Uiso 1 1 calc R . .
H10 H 0.3143 0.3343 0.1203 0.069 Uiso 1 1 calc R . .
C8 C 0.4357(2) 0.1354(2) 0.17433(12) 0.0552(7) Uani 1 1 d . . .
H11 H 0.3534 0.1219 0.1776 0.083 Uiso 1 1 calc R . .
H12 H 0.4864 0.0932 0.2021 0.083 Uiso 1 1 calc R . .
H13 H 0.4498 0.1218 0.1337 0.083 Uiso 1 1 calc R . .
C9 C 0.6642(3) 0.3367(2) 0.35206(11) 0.0705(9) Uani 1 1 d . . .
H14 H 0.5802 0.3518 0.3464 0.106 Uiso 1 1 calc R . .
H15 H 0.7089 0.3977 0.3498 0.106 Uiso 1 1 calc R . .
H16 H 0.6869 0.3061 0.3910 0.106 Uiso 1 1 calc R . .
C10 C 0.6393(3) 0.1213(2) 0.30736(13) 0.0595(7) Uani 1 1 d . . .
H17 H 0.6776 0.0986 0.3463 0.089 Uiso 1 1 calc R . .
H18 H 0.6563 0.0751 0.2767 0.089 Uiso 1 1 calc R . .
H19 H 0.5544 0.1248 0.3073 0.089 Uiso 1 1 calc R . .
C11 C 0.8631(2) 0.2324(2) 0.30156(13) 0.0561(7) Uani 1 1 d . . .
H20 H 0.8919 0.2155 0.3430 0.084 Uiso 1 1 calc R . .
H21 H 0.8995 0.2940 0.2913 0.084 Uiso 1 1 calc R . .
H22 H 0.8832 0.1794 0.2756 0.084 Uiso 1 1 calc R . .
C12 C 0.5946(2) 0.35190(19) 0.00259(10) 0.0445(5) Uani 1 1 d . . .
H23 H 0.5362 0.3916 0.0192 0.067 Uiso 1 1 calc R . .
H24 H 0.5821 0.2820 0.0105 0.067 Uiso 1 1 calc R . .
H25 H 0.5866 0.3627 -0.0403 0.067 Uiso 1 1 calc R . .
C13 C 0.7581(2) 0.52430(18) 0.01494(12) 0.0493(6) Uani 1 1 d . . .
H26 H 0.8390 0.5476 0.0254 0.074 Uiso 1 1 calc R . .
H27 H 0.7058 0.5646 0.0354 0.074 Uiso 1 1 calc R . .
H28 H 0.7345 0.5297 -0.0281 0.074 Uiso 1 1 calc R . .
C14 C 0.8560(2) 0.30998(18) 0.00338(11) 0.0462(5) Uani 1 1 d . . .
H29 H 0.8413 0.3177 -0.0398 0.069 Uiso 1 1 calc R . .
H30 H 0.8457 0.2407 0.0136 0.069 Uiso 1 1 calc R . .
H31 H 0.9365 0.3306 0.0183 0.069 Uiso 1 1 calc R . .
C15 C 0.9597(3) 0.4757(3) 0.22877(13) 0.0789(11) Uani 1 1 d . . .
H32 H 0.9282 0.4351 0.2583 0.118 Uiso 1 1 calc R . .
H33 H 0.9173 0.5385 0.2242 0.118 Uiso 1 1 calc R . .
H34 H 1.0432 0.4881 0.2419 0.118 Uiso 1 1 calc R . .
C16 C 1.0164(3) 0.4959(2) 0.10628(14) 0.0646(8) Uani 1 1 d . . .
H35 H 1.0985 0.5045 0.1241 0.097 Uiso 1 1 calc R . .
H36 H 0.9764 0.5599 0.1040 0.097 Uiso 1 1 calc R . .
H37 H 1.0130 0.4685 0.0663 0.097 Uiso 1 1 calc R . .
C17 C 1.0312(2) 0.2900(3) 0.16061(19) 0.0831(11) Uani 1 1 d . . .
H38 H 1.0199 0.2554 0.1225 0.125 Uiso 1 1 calc R . .
H39 H 1.0061 0.2475 0.1912 0.125 Uiso 1 1 calc R . .
H40 H 1.1143 0.3066 0.1716 0.125 Uiso 1 1 calc R . .
C18 C 0.71295(17) 0.00113(14) 0.06360(9) 0.0307(4) Uani 1 1 d . . .
C19 C 0.6292(5) -0.0794(4) 0.0771(3) 0.0404(12) Uani 0.555(8) 1 d P A 1
H41 H 0.5553 -0.0758 0.0489 0.049 Uiso 0.555(8) 1 calc PR A 1
H42 H 0.6103 -0.0713 0.1179 0.049 Uiso 0.555(8) 1 calc PR A 1
C20 C 0.7343(7) -0.0063(4) -0.0023(2) 0.0467(14) Uani 0.555(8) 1 d P A 1
H43 H 0.7847 0.0485 -0.0121 0.056 Uiso 0.555(8) 1 calc PR A 1
H44 H 0.6588 -0.0034 -0.0294 0.056 Uiso 0.555(8) 1 calc PR A 1
C21 C 0.8261(5) 0.0012(4) 0.1061(4) 0.0486(15) Uani 0.555(8) 1 d P A 1
H45 H 0.8100 0.0103 0.1473 0.058 Uiso 0.555(8) 1 calc PR A 1
H46 H 0.8772 0.0557 0.0965 0.058 Uiso 0.555(8) 1 calc PR A 1
C22 C 0.6909(9) -0.1817(6) 0.0712(4) 0.0494(17) Uani 0.555(8) 1 d P A 1
H47 H 0.6386 -0.2363 0.0810 0.059 Uiso 0.555(8) 1 calc PR A 1
C23 C 0.7131(10) -0.1915(5) 0.0064(4) 0.059(2) Uani 0.555(8) 1 d P A 1
H48 H 0.6376 -0.1876 -0.0206 0.071 Uiso 0.555(8) 1 calc PR A 1
H49 H 0.7490 -0.2564 0.0006 0.071 Uiso 0.555(8) 1 calc PR A 1
C24 C 0.7964(9) -0.1078(6) -0.0087(3) 0.059(2) Uani 0.555(8) 1 d P A 1
H50 H 0.8135 -0.1160 -0.0502 0.070 Uiso 0.555(8) 1 calc PR A 1
C25 C 0.9130(10) -0.1114(6) 0.0360(6) 0.065(3) Uani 0.555(8) 1 d P A 1
H51 H 0.9534 -0.1748 0.0317 0.077 Uiso 0.555(8) 1 calc PR A 1
H52 H 0.9655 -0.0575 0.0269 0.077 Uiso 0.555(8) 1 calc PR A 1
C26 C 0.8879(8) -0.1005(6) 0.1000(4) 0.053(2) Uani 0.555(8) 1 d P A 1
H53 H 0.9636 -0.1025 0.1278 0.063 Uiso 0.555(8) 1 calc PR A 1
C27 C 0.8092(11) -0.1844(9) 0.1146(6) 0.054(3) Uani 0.555(8) 1 d P A 1
H54 H 0.7935 -0.1777 0.1561 0.064 Uiso 0.555(8) 1 calc PR A 1
H55 H 0.8489 -0.2483 0.1110 0.064 Uiso 0.555(8) 1 calc PR A 1
C28 C 0.9418(9) -0.1132(7) 0.0750(8) 0.077(4) Uani 0.445(8) 1 d P A 2
H56 H 0.9890 -0.1738 0.0729 0.093 Uiso 0.445(8) 1 calc PR A 2
H57 H 0.9961 -0.0580 0.0873 0.093 Uiso 0.445(8) 1 calc PR A 2
C29 C 0.7843(10) -0.1728(8) -0.0058(3) 0.054(2) Uani 0.445(8) 1 d P A 2
H58 H 0.8272 -0.2350 -0.0100 0.065 Uiso 0.445(8) 1 calc PR A 2
H59 H 0.7384 -0.1565 -0.0448 0.065 Uiso 0.445(8) 1 calc PR A 2
C30 C 0.8706(11) -0.0911(7) 0.0132(6) 0.051(2) Uani 0.445(8) 1 d P A 2
H60 H 0.9255 -0.0837 -0.0167 0.061 Uiso 0.445(8) 1 calc PR A 2
C34 C 0.7883(11) -0.0292(6) 0.1260(3) 0.060(3) Uani 0.445(8) 1 d P A 2
H61 H 0.8440 0.0244 0.1398 0.072 Uiso 0.445(8) 1 calc PR A 2
H62 H 0.7351 -0.0383 0.1560 0.072 Uiso 0.445(8) 1 calc PR A 2
C31 C 0.8580(14) -0.1268(9) 0.1199(5) 0.066(4) Uani 0.445(8) 1 d P A 2
H63 H 0.9042 -0.1437 0.1593 0.079 Uiso 0.445(8) 1 calc PR A 2
C35 C 0.8024(8) 0.0096(5) 0.0186(4) 0.054(2) Uani 0.445(8) 1 d P A 2
H64 H 0.8597 0.0624 0.0316 0.065 Uiso 0.445(8) 1 calc PR A 2
H65 H 0.7600 0.0280 -0.0209 0.065 Uiso 0.445(8) 1 calc PR A 2
C36 C 0.6289(6) -0.0887(5) 0.0448(5) 0.056(2) Uani 0.445(8) 1 d P A 2
H66 H 0.5739 -0.0968 0.0740 0.067 Uiso 0.445(8) 1 calc PR A 2
H67 H 0.5820 -0.0750 0.0056 0.067 Uiso 0.445(8) 1 calc PR A 2
C32 C 0.7721(13) -0.2090(11) 0.1011(6) 0.056(4) Uani 0.445(8) 1 d P A 2
H68 H 0.7193 -0.2174 0.1313 0.067 Uiso 0.445(8) 1 calc PR A 2
H69 H 0.8155 -0.2714 0.0985 0.067 Uiso 0.445(8) 1 calc PR A 2
C33 C 0.6995(7) -0.1865(6) 0.0411(7) 0.052(3) Uani 0.445(8) 1 d P A 2
H70 H 0.6441 -0.2422 0.0290 0.062 Uiso 0.445(8) 1 calc PR A 2

loop_
_atom_site_aniso_label
_atom_site_aniso_U_11
_atom_site_aniso_U_22
_atom_site_aniso_U_33
_atom_site_aniso_U_23
_atom_site_aniso_U_13
_atom_site_aniso_U_12
Si1 0.0318(3) 0.0221(2) 0.0303(3) -0.00189(19) 0.0064(2) 0.00067(19)
Si2 0.0336(3) 0.0493(4) 0.0286(3) 0.0009(2) 0.0083(2) 0.0032(2)
Si3 0.0467(3) 0.0318(3) 0.0274(3) 0.0028(2) 0.0007(2) 0.0014(2)
Si4 0.0364(3) 0.0293(3) 0.0317(3) 0.0021(2) 0.0079(2) 0.0006(2)
Si5 0.0393(3) 0.0525(4) 0.0513(4) 0.0117(3) -0.0046(3) -0.0172(3)
N1 0.0367(9) 0.0321(9) 0.0332(9) -0.0058(7) 0.0035(7) 0.0019(7)
C1 0.0330(10) 0.0292(9) 0.0309(10) 0.0006(8) 0.0063(8) 0.0022(8)
C2 0.0361(10) 0.0251(9) 0.0248(9) -0.0016(7) 0.0041(7) 0.0036(7)
C3 0.0521(12) 0.0263(10) 0.0307(10) -0.0044(8) 0.0060(9) 0.0055(9)
C4 0.0529(12) 0.0223(9) 0.0339(10) -0.0004(8) 0.0061(9) 0.0030(8)
C5 0.0341(10) 0.0247(9) 0.0322(10) 0.0006(7) 0.0028(8) -0.0033(7)
C6 0.0489(15) 0.120(3) 0.0422(14) -0.0029(16) 0.0169(12) 0.0171(16)
C7 0.0392(12) 0.0574(14) 0.0391(12) 0.0000(10) 0.0010(9) 0.0072(10)
C8 0.0522(14) 0.0590(16) 0.0539(15) 0.0080(12) 0.0062(12) -0.0205(12)
C9 0.111(3) 0.0685(19) 0.0290(12) -0.0073(12) -0.0010(14) 0.0273(18)
C10 0.0676(17) 0.0546(15) 0.0533(15) 0.0228(12) -0.0008(13) -0.0128(13)
C11 0.0488(14) 0.0602(16) 0.0537(15) 0.0189(12) -0.0108(12) -0.0041(12)
C12 0.0435(12) 0.0544(14) 0.0341(11) 0.0059(10) 0.0006(9) -0.0014(10)
C13 0.0627(15) 0.0378(12) 0.0483(14) 0.0106(10) 0.0116(11) 0.0025(11)
C14 0.0495(13) 0.0421(12) 0.0501(13) -0.0045(10) 0.0178(11) 0.0009(10)
C15 0.087(2) 0.097(2) 0.0455(16) 0.0083(15) -0.0124(15) -0.054(2)
C16 0.0551(16) 0.0734(19) 0.0647(18) 0.0068(15) 0.0068(13) -0.0326(14)
C17 0.0317(13) 0.092(2) 0.122(3) 0.034(2) -0.0019(16) 0.0007(14)
C18 0.0333(10) 0.0281(9) 0.0308(10) -0.0060(7) 0.0049(8) 0.0000(7)
C19 0.042(2) 0.032(2) 0.048(3) 0.005(2) 0.008(2) 0.0005(18)
C20 0.073(4) 0.032(2) 0.040(3) 0.0046(18) 0.027(3) 0.013(3)
C21 0.044(3) 0.032(3) 0.065(4) -0.012(2) -0.012(3) 0.008(2)
C22 0.059(4) 0.031(3) 0.060(4) 0.004(3) 0.015(4) -0.007(3)
C23 0.089(6) 0.029(3) 0.055(4) -0.011(3) -0.002(4) 0.013(3)
C24 0.096(6) 0.043(4) 0.045(3) 0.004(3) 0.037(4) 0.027(4)
C25 0.052(7) 0.047(4) 0.103(8) 0.016(5) 0.043(6) 0.015(4)
C26 0.035(3) 0.038(4) 0.082(6) -0.001(3) -0.003(3) 0.010(3)
C27 0.057(5) 0.056(9) 0.047(4) 0.005(4) 0.005(4) 0.015(4)
C28 0.035(4) 0.048(4) 0.139(11) -0.023(6) -0.016(6) 0.013(3)
C29 0.082(6) 0.045(5) 0.035(3) -0.016(3) 0.005(4) 0.022(4)
C30 0.055(7) 0.043(5) 0.062(6) 0.000(4) 0.032(5) 0.006(4)
C34 0.100(7) 0.039(4) 0.034(4) -0.009(3) -0.016(4) 0.028(4)
C31 0.089(10) 0.041(6) 0.055(6) -0.017(5) -0.029(5) 0.027(6)
C35 0.065(5) 0.034(3) 0.071(5) 0.006(3) 0.042(4) 0.004(3)
C36 0.029(3) 0.036(3) 0.100(7) -0.026(4) 0.004(4) -0.003(2)
C32 0.084(10) 0.035(5) 0.058(8) 0.016(5) 0.038(7) 0.023(6)
C33 0.041(3) 0.024(3) 0.090(9) -0.015(7) 0.010(7) -0.008(2)

loop_
_atom_type_symbol
_atom_type_description
_atom_type_scat_dispersion_real
_atom_type_scat_dispersion_imag
_atom_type_scat_source
C C 0.0033 0.0016 'International Tables Vol C Tables 4.2.6.8 and 6.1.1.4'
H H 0.0000 0.0000 'International Tables Vol C Tables 4.2.6.8 and 6.1.1.4'
N N 0.0061 0.0033 'International Tables Vol C Tables 4.2.6.8 and 6.1.1.4'
Si Si 0.0817 0.0704 'International Tables Vol C Tables 4.2.6.8 and 6.1.1.4'

loop_
_geom_angle_atom_site_label_1
_geom_angle_atom_site_label_2
_geom_angle_atom_site_label_3
_geom_angle
C1 Si1 C2 116.49(9)
C1 Si1 C5 114.37(9)
C2 Si1 C5 100.73(9)
C7 Si2 C8 107.78(12)
C7 Si2 C6 104.75(13)
C8 Si2 C6 107.51(15)
C7 Si2 C2 112.16(10)
C8 Si2 C2 114.07(11)
C6 Si2 C2 110.06(12)
C10 Si3 C9 108.80(15)
C10 Si3 C11 104.34(13)
C9 Si3 C11 106.62(15)
C10 Si3 C2 113.67(11)
C9 Si3 C2 110.89(11)
C11 Si3 C2 112.10(11)
C12 Si4 C14 106.71(11)
C12 Si4 C13 103.03(12)
C14 Si4 C13 110.72(11)
C12 Si4 C5 114.99(10)
C14 Si4 C5 111.21(10)
C13 Si4 C5 109.86(10)
C17 Si5 C16 106.08(16)
C17 Si5 C15 110.13(18)
C16 Si5 C15 101.61(14)
C17 Si5 C5 111.08(12)
C16 Si5 C5 115.01(11)
C15 Si5 C5 112.39(13)
C1 N1 C18 130.69(18)
N1 C1 Si1 163.08(17)
C3 C2 Si2 110.47(13)
C3 C2 Si3 108.77(13)
Si2 C2 Si3 111.70(10)
C3 C2 Si1 100.42(13)
Si2 C2 Si1 114.71(10)
Si3 C2 Si1 110.10(10)
C4 C3 C2 112.53(15)
C4 C3 H1 109.1
C2 C3 H1 109.1
C4 C3 H2 109.1
C2 C3 H2 109.1
H1 C3 H2 107.8
C3 C4 C5 112.13(16)
C3 C4 H3 109.2
C5 C4 H3 109.2
C3 C4 H4 109.2
C5 C4 H4 109.2
H3 C4 H4 107.9
C4 C5 Si4 108.51(13)
C4 C5 Si1 100.37(13)
Si4 C5 Si1 114.42(10)
C4 C5 Si5 113.25(14)
Si4 C5 Si5 110.43(10)
Si1 C5 Si5 109.59(10)
Si2 C6 H5 109.5
Si2 C6 H6 109.5
H5 C6 H6 109.5
Si2 C6 H7 109.5
H5 C6 H7 109.5
H6 C6 H7 109.5
Si2 C7 H8 109.5
Si2 C7 H9 109.5
H8 C7 H9 109.5
Si2 C7 H10 109.5
H8 C7 H10 109.5
H9 C7 H10 109.5
Si2 C8 H11 109.5
Si2 C8 H12 109.5
H11 C8 H12 109.5
Si2 C8 H13 109.5
H11 C8 H13 109.5
H12 C8 H13 109.5
Si3 C9 H14 109.5
Si3 C9 H15 109.5
H14 C9 H15 109.5
Si3 C9 H16 109.5
H14 C9 H16 109.5
H15 C9 H16 109.5
Si3 C10 H17 109.5
Si3 C10 H18 109.5
H17 C10 H18 109.5
Si3 C10 H19 109.5
H17 C10 H19 109.5
H18 C10 H19 109.5
Si3 C11 H20 109.5
Si3 C11 H21 109.5
H20 C11 H21 109.5
Si3 C11 H22 109.5
H20 C11 H22 109.5
H21 C11 H22 109.5
Si4 C12 H23 109.5
Si4 C12 H24 109.5
H23 C12 H24 109.5
Si4 C12 H25 109.5
H23 C12 H25 109.5
H24 C12 H25 109.5
Si4 C13 H26 109.5
Si4 C13 H27 109.5
H26 C13 H27 109.5
Si4 C13 H28 109.5
H26 C13 H28 109.5
H27 C13 H28 109.5
Si4 C14 H29 109.5
Si4 C14 H30 109.5
H29 C14 H30 109.5
Si4 C14 H31 109.5
H29 C14 H31 109.5
H30 C14 H31 109.5
Si5 C15 H32 109.5
Si5 C15 H33 109.5
H32 C15 H33 109.5
Si5 C15 H34 109.5
H32 C15 H34 109.5
H33 C15 H34 109.5
Si5 C16 H35 109.5
Si5 C16 H36 109.5
H35 C16 H36 109.5
Si5 C16 H37 109.5
H35 C16 H37 109.5
H36 C16 H37 109.5
Si5 C17 H38 109.5
Si5 C17 H39 109.5
H38 C17 H39 109.5
Si5 C17 H40 109.5
H38 C17 H40 109.5
H39 C17 H40 109.5
C21 C18 N1 112.1(3)
C21 C18 C19 112.7(4)
N1 C18 C19 105.2(3)
C21 C18 C20 112.0(4)
N1 C18 C20 104.2(2)
C19 C18 C20 110.1(3)
C21 C18 C35 80.2(4)
N1 C18 C35 110.7(3)
C19 C18 C35 133.3(4)
C21 C18 C36 127.9(4)
N1 C18 C36 111.9(3)
C20 C18 C36 82.3(4)
C35 C18 C36 108.5(4)
N1 C18 C34 113.5(3)
C19 C18 C34 85.0(5)
C20 C18 C34 133.9(4)
C35 C18 C34 106.1(5)
C36 C18 C34 105.8(5)
C18 C19 C22 108.0(5)
C18 C19 H41 110.1
C22 C19 H41 110.1
C18 C19 H42 110.1
C22 C19 H42 110.1
H41 C19 H42 108.4
C18 C20 C24 106.5(4)
C18 C20 H43 110.4
C24 C20 H43 110.4
C18 C20 H44 110.4
C24 C20 H44 110.4
H43 C20 H44 108.6
C18 C21 C26 107.7(5)
C18 C21 H45 110.2
C26 C21 H45 110.2
C18 C21 H46 110.2
C26 C21 H46 110.2
H45 C21 H46 108.5
C23 C22 C27 110.7(9)
C23 C22 C19 107.4(7)
C27 C22 C19 109.2(7)
C23 C22 H47 109.8
C27 C22 H47 109.8
C19 C22 H47 109.8
C22 C23 C24 110.1(7)
C22 C23 H48 109.6
C24 C23 H48 109.6
C22 C23 H49 109.6
C24 C23 H49 109.6
H48 C23 H49 108.2
C23 C24 C25 109.4(5)
C23 C24 C20 108.4(5)
C25 C24 C20 109.1(7)
C23 C24 H50 110.0
C25 C24 H50 110.0
C20 C24 H50 110.0
C26 C25 C24 110.6(7)
C26 C25 H51 109.5
C24 C25 H51 109.5
C26 C25 H52 109.5
C24 C25 H52 109.5
H51 C25 H52 108.1
C27 C26 C25 109.8(8)
C27 C26 C21 110.2(8)
C25 C26 C21 108.7(6)
C27 C26 H53 109.4
C25 C26 H53 109.4
C21 C26 H53 109.4
C26 C27 C22 109.6(9)
C26 C27 H54 109.7
C22 C27 H54 109.7
C26 C27 H55 109.7
C22 C27 H55 109.7
H54 C27 H55 108.2
C31 C28 C30 109.3(9)
C31 C28 H56 109.8
C30 C28 H56 109.8
C31 C28 H57 109.8
C30 C28 H57 109.8
H56 C28 H57 108.3
C30 C29 C33 110.1(6)
C30 C29 H58 109.6
C33 C29 H58 109.6
C30 C29 H59 109.6
C33 C29 H59 109.6
H58 C29 H59 108.2
C29 C30 C28 110.9(9)
C29 C30 C35 109.9(9)
C28 C30 C35 107.4(8)
C29 C30 H60 109.5
C28 C30 H60 109.5
C35 C30 H60 109.5
C31 C34 C18 110.8(6)
C31 C34 H61 109.5
C18 C34 H61 109.5
C31 C34 H62 109.5
C18 C34 H62 109.5
H61 C34 H62 108.1
C32 C31 C28 110.8(10)
C32 C31 C34 109.1(12)
C28 C31 C34 110.1(10)
C32 C31 H63 109.0
C28 C31 H63 109.0
C34 C31 H63 109.0
C18 C35 C30 111.6(5)
C18 C35 H64 109.3
C30 C35 H64 109.3
C18 C35 H65 109.3
C30 C35 H65 109.3
H64 C35 H65 108.0
C33 C36 C18 111.5(5)
C33 C36 H66 109.3
C18 C36 H66 109.3
C33 C36 H67 109.3
C18 C36 H67 109.3
H66 C36 H67 108.0
C31 C32 C33 110.9(10)
C31 C32 H68 109.5
C33 C32 H68 109.5
C31 C32 H69 109.5
C33 C32 H69 109.5
H68 C32 H69 108.0
C32 C33 C29 108.7(8)
C32 C33 C36 110.0(9)
C29 C33 C36 108.5(7)
C32 C33 H70 109.9
C29 C33 H70 109.9
C36 C33 H70 109.9

loop_
_geom_bond_atom_site_label_1
_geom_bond_atom_site_label_2
_geom_bond_distance
Si1 C1 1.782(2)
Si1 C2 1.9057(19)
Si1 C5 1.9075(19)
Si2 C7 1.867(2)
Si2 C8 1.869(3)
Si2 C6 1.880(3)
Si2 C2 1.891(2)
Si3 C10 1.860(3)
Si3 C9 1.868(3)
Si3 C11 1.868(3)
Si3 C2 1.8994(19)
Si4 C12 1.870(2)
Si4 C14 1.871(2)
Si4 C13 1.873(2)
Si4 C5 1.899(2)
Si5 C17 1.863(3)
Si5 C16 1.876(3)
Si5 C15 1.880(3)
Si5 C5 1.908(2)
N1 C1 1.210(3)
N1 C18 1.484(2)
C2 C3 1.582(3)
C3 C4 1.537(3)
C3 H1 0.9700
C3 H2 0.9700
C4 C5 1.571(3)
C4 H3 0.9700
C4 H4 0.9700
C6 H5 0.9600
C6 H6 0.9600
C6 H7 0.9600
C7 H8 0.9600
C7 H9 0.9600
C7 H10 0.9600
C8 H11 0.9600
C8 H12 0.9600
C8 H13 0.9600
C9 H14 0.9600
C9 H15 0.9600
C9 H16 0.9600
C10 H17 0.9600
C10 H18 0.9600
C10 H19 0.9600
C11 H20 0.9600
C11 H21 0.9600
C11 H22 0.9600
C12 H23 0.9600
C12 H24 0.9600
C12 H25 0.9600
C13 H26 0.9600
C13 H27 0.9600
C13 H28 0.9600
C14 H29 0.9600
C14 H30 0.9600
C14 H31 0.9600
C15 H32 0.9600
C15 H33 0.9600
C15 H34 0.9600
C16 H35 0.9600
C16 H36 0.9600
C16 H37 0.9600
C17 H38 0.9600
C17 H39 0.9600
C17 H40 0.9600
C18 C21 1.475(6)
C18 C19 1.489(6)
C18 C20 1.529(5)
C18 C35 1.530(6)
C18 C36 1.545(7)
C18 C34 1.574(7)
C19 C22 1.542(10)
C19 H41 0.9700
C19 H42 0.9700
C20 C24 1.536(8)
C20 H43 0.9700
C20 H44 0.9700
C21 C26 1.536(10)
C21 H45 0.9700
C21 H46 0.9700
C22 C23 1.509(9)
C22 C27 1.531(13)
C22 H47 0.9800
C23 C24 1.526(11)
C23 H48 0.9700
C23 H49 0.9700
C24 C25 1.530(11)
C24 H50 0.9800
C25 C26 1.504(12)
C25 H51 0.9700
C25 H52 0.9700
C26 C27 1.492(11)
C26 H53 0.9800
C27 H54 0.9700
C27 H55 0.9700
C28 C31 1.487(17)
C28 C30 1.518(13)
C28 H56 0.9700
C28 H57 0.9700
C29 C30 1.479(14)
C29 C33 1.530(12)
C29 H58 0.9700
C29 H59 0.9700
C30 C35 1.558(11)
C30 H60 0.9800
C34 C31 1.534(12)
C34 H61 0.9700
C34 H62 0.9700
C31 C32 1.479(14)
C31 H63 0.9800
C35 H64 0.9700
C35 H65 0.9700
C36 C33 1.533(10)
C36 H66 0.9700
C36 H67 0.9700
C32 C33 1.494(16)
C32 H68 0.9700
C32 H69 0.9700
C33 H70 0.9800
